data_7703657
loop_
_publ_author_name
'Lei, Caijin'
'Yang, Hongwei'
'Cheng, Guangbin'

_publ_section_title
;
 New pyrazole energetic materials and their energetic salts: combining the
 dinitromethyl group with nitropyrazole.
;
_journal_issue 5
_journal_name_full 'Dalton transactions (Cambridge, England : 2003)'
_journal_page_first 1660
_journal_page_last 1667
_journal_paper_doi 10.1039/c9dt04235k
_journal_volume 49
_journal_year 2020
_chemical_formula_moiety 'C4 H2 N5 O6, H4 N'
_chemical_formula_sum 'C4 H6 N6 O6'
_chemical_formula_weight 234.15
_space_group_crystal_system orthorhombic
_space_group_IT_number 61
_space_group_name_Hall '-P 2ac 2ab'
_space_group_name_H-M_alt 'P b c a'
_atom_sites_solution_hydrogens mixed
_atom_sites_solution_primary dual
_audit_block_doi 10.5517/ccdc.csd.cc23dfdc
_audit_creation_date 2019-05-31
_audit_creation_method
;
Olex2 1.2
(compiled 2018.05.29 svn.r3508 for OlexSys, GUI svn.r5506)
;
_audit_update_record
;
2019-08-21 deposited with the CCDC.	2020-01-07 downloaded from the CCDC.
;
_cell_angle_alpha 90
_cell_angle_beta 90
_cell_angle_gamma 90
_cell_formula_units_Z 8
_cell_length_a 7.1753(3)
_cell_length_b 14.9458(6)
_cell_length_c 15.9277(6)
_cell_measurement_reflns_used 4684
_cell_measurement_temperature 100
_cell_measurement_theta_max 27.255
_cell_measurement_theta_min 2.725
_cell_volume 1708.10(12)
_computing_cell_refinement 'SAINT V8.38A (?, 2016)'
_computing_data_reduction 'SAINT V8.38A (?, 2016)'
_computing_molecular_graphics 'Olex2 (Dolomanov et al., 2009)'
_computing_publication_material 'Olex2 (Dolomanov et al., 2009)'
_computing_structure_refinement 'ShelXL (Sheldrick, 2015)'
_computing_structure_solution 'ShelXT (Sheldrick, 2015)'
_diffrn_ambient_temperature 100
_diffrn_measured_fraction_theta_full 0.999
_diffrn_measured_fraction_theta_max 0.998
_diffrn_measurement_device_type 'Bruker APEX-II CCD'
_diffrn_measurement_method '\f and \w scans'
_diffrn_radiation_type MoK\a
_diffrn_radiation_wavelength 0.71073
_diffrn_reflns_av_R_equivalents 0.0789
_diffrn_reflns_av_unetI/netI 0.0446
_diffrn_reflns_Laue_measured_fraction_full 0.999
_diffrn_reflns_Laue_measured_fraction_max 0.998
_diffrn_reflns_limit_h_max 9
_diffrn_reflns_limit_h_min -9
_diffrn_reflns_limit_k_max 19
_diffrn_reflns_limit_k_min -19
_diffrn_reflns_limit_l_max 20
_diffrn_reflns_limit_l_min -20
_diffrn_reflns_number 16479
_diffrn_reflns_point_group_measured_fraction_full 0.999
_diffrn_reflns_point_group_measured_fraction_max 0.998
_diffrn_reflns_theta_full 25.242
_diffrn_reflns_theta_max 27.525
_diffrn_reflns_theta_min 2.558
_diffrn_standards_number 0
_exptl_absorpt_coefficient_mu 0.170
_exptl_absorpt_correction_T_max 0.7456
_exptl_absorpt_correction_T_min 0.6304
_exptl_absorpt_correction_type multi-scan
_exptl_absorpt_process_details
'SADABS-2016/2 (Bruker,2016/2) was used for absorption correction. wR2(int) was 0.1393 before and 0.0733 after correction. The Ratio of minimum to maximum transmission is 0.8455. The \l/2 correction factor is Not present.'
_exptl_crystal_colour yellow
_exptl_crystal_colour_primary yellow
_exptl_crystal_density_diffrn 1.821
_exptl_crystal_description block
_exptl_crystal_F_000 960
_exptl_crystal_size_max 0.08
_exptl_crystal_size_mid 0.05
_exptl_crystal_size_min 0.04
_refine_diff_density_max 0.355
_refine_diff_density_min -0.302
_refine_diff_density_rms 0.066
_refine_ls_extinction_method none
_refine_ls_goodness_of_fit_ref 1.100
_refine_ls_hydrogen_treatment mixed
_refine_ls_matrix_type full
_refine_ls_number_parameters 165
_refine_ls_number_reflns 1959
_refine_ls_number_restraints 0
_refine_ls_restrained_S_all 1.100
_refine_ls_R_factor_all 0.0692
_refine_ls_R_factor_gt 0.0461
_refine_ls_shift/su_max 0.000
_refine_ls_shift/su_mean 0.000
_refine_ls_structure_factor_coef Fsqd
_refine_ls_weighting_details 'w=1/[\s^2^(Fo^2^)+(0.0305P)^2^+1.6694P] where P=(Fo^2^+2Fc^2^)/3'
_refine_ls_weighting_scheme calc
_refine_ls_wR_factor_gt 0.0902
_refine_ls_wR_factor_ref 0.0998
_reflns_Friedel_coverage 0.000
_reflns_number_gt 1517
_reflns_number_total 1959
_reflns_threshold_expression 'I > 2\s(I)'
_cod_data_source_file c9dt04235k2.cif
_cod_data_source_block 22019637_0m
_cod_database_code 7703657
_shelx_shelxl_version_number 2018/3
_shelx_space_group_comment
;
The symmetry employed for this shelxl refinement is uniquely defined
by the following loop, which should always be used as a source of
symmetry information in preference to the above space-group names.
They are only intended as comments.
;
_shelx_estimated_absorpt_t_max 0.993
_shelx_estimated_absorpt_t_min 0.987
_olex2_refinement_description
;
1. Fixed Uiso
 At 1.2 times of:
  All C(H) groups
2.a Aromatic/amide H refined with riding coordinates:
 C4(H4)
;
_olex2_submission_special_instructions 'No special instructions were received'

loop_
_space_group_symop_operation_xyz
'x, y, z'
'-x+1/2, -y, z+1/2'
'-x, y+1/2, -z+1/2'
'x+1/2, -y+1/2, -z'
'-x, -y, -z'
'x-1/2, y, -z-1/2'
'x, -y-1/2, z-1/2'
'-x-1/2, y-1/2, z'

loop_
_atom_site_label
_atom_site_type_symbol
_atom_site_fract_x
_atom_site_fract_y
_atom_site_fract_z
_atom_site_U_iso_or_equiv
_atom_site_adp_type
_atom_site_occupancy
_atom_site_site_symmetry_order
_atom_site_calc_flag
_atom_site_refinement_flags_posn
_atom_site_refinement_flags_adp
_atom_site_refinement_flags_occupancy
_atom_site_disorder_assembly
_atom_site_disorder_group
O3 O 0.3345(2) 0.44526(9) 0.45307(9) 0.0159(3) Uani 1 1 d . . . . .
O4 O 0.4269(2) 0.36294(9) 0.55712(9) 0.0154(3) Uani 1 1 d . . . . .
O5 O 0.0961(2) 0.28971(9) 0.60439(9) 0.0162(3) Uani 1 1 d . . . . .
O1 O 0.0814(2) 0.60285(9) 0.62505(9) 0.0179(3) Uani 1 1 d . . . . .
O2 O 0.1491(2) 0.58679(9) 0.49287(9) 0.0179(3) Uani 1 1 d . . . . .
O6 O 0.1084(2) 0.22512(10) 0.72600(9) 0.0238(4) Uani 1 1 d . . . . .
N2 N 0.3387(2) 0.42910(11) 0.53046(11) 0.0119(4) Uani 1 1 d . . . . .
N4 N 0.2270(2) 0.37177(11) 0.79830(10) 0.0119(4) Uani 1 1 d . . . . .
N1 N 0.1573(2) 0.55876(11) 0.56668(10) 0.0127(4) Uani 1 1 d . . . . .
N5 N 0.2817(2) 0.45525(12) 0.81479(11) 0.0133(4) Uani 1 1 d . . . . .
N6 N 0.6926(3) 0.23378(13) 0.57682(13) 0.0122(4) Uani 1 1 d . . . . .
N3 N 0.1352(2) 0.28923(11) 0.67957(11) 0.0133(4) Uani 1 1 d . . . . .
C3 C 0.2072(3) 0.37056(13) 0.71570(12) 0.0101(4) Uani 1 1 d . . . . .
C1 C 0.2456(3) 0.48023(13) 0.58965(12) 0.0110(4) Uani 1 1 d . . . . .
C2 C 0.2504(3) 0.45332(13) 0.67732(12) 0.0105(4) Uani 1 1 d . . . . .
C4 C 0.2972(3) 0.50597(13) 0.74556(13) 0.0132(4) Uani 1 1 d . . . . .
H4 H 0.333723 0.567033 0.743766 0.016 Uiso 1 1 calc R . . . .
H6A H 0.790(4) 0.2008(19) 0.5763(17) 0.034(8) Uiso 1 1 d . . . . .
H6B H 0.679(4) 0.2630(17) 0.5296(17) 0.024(7) Uiso 1 1 d . . . . .
H6C H 0.695(4) 0.2721(18) 0.6166(18) 0.031(7) Uiso 1 1 d . . . . .
H6D H 0.596(4) 0.1927(19) 0.5849(17) 0.040(8) Uiso 1 1 d . . . . .
H5 H 0.290(4) 0.4702(17) 0.8646(17) 0.028(7) Uiso 1 1 d . . . . .

loop_
_atom_site_aniso_label
_atom_site_aniso_U_11
_atom_site_aniso_U_22
_atom_site_aniso_U_33
_atom_site_aniso_U_23
_atom_site_aniso_U_13
_atom_site_aniso_U_12
O3 0.0254(8) 0.0155(7) 0.0069(7) 0.0005(6) 0.0005(6) -0.0017(6)
O4 0.0166(8) 0.0135(7) 0.0162(8) 0.0008(6) -0.0011(6) 0.0044(6)
O5 0.0185(8) 0.0181(7) 0.0119(8) -0.0018(6) -0.0022(6) -0.0030(6)
O1 0.0221(8) 0.0166(7) 0.0148(8) -0.0015(6) 0.0027(6) 0.0093(6)
O2 0.0230(8) 0.0176(7) 0.0131(8) 0.0074(6) -0.0007(7) 0.0032(6)
O6 0.0407(10) 0.0116(7) 0.0192(8) 0.0049(6) 0.0003(7) -0.0060(7)
N2 0.0132(9) 0.0103(8) 0.0121(8) 0.0008(7) -0.0008(7) -0.0027(7)
N4 0.0134(9) 0.0116(8) 0.0106(8) -0.0008(7) 0.0004(7) 0.0000(7)
N1 0.0134(9) 0.0125(8) 0.0122(9) 0.0021(7) -0.0001(7) -0.0018(7)
N5 0.0168(9) 0.0132(9) 0.0098(9) -0.0008(7) -0.0012(7) -0.0010(7)
N6 0.0141(9) 0.0104(9) 0.0121(9) -0.0031(8) -0.0002(7) 0.0007(8)
N3 0.0146(9) 0.0113(8) 0.0139(9) -0.0002(7) 0.0012(7) 0.0004(7)
C3 0.0102(10) 0.0097(9) 0.0105(10) -0.0003(8) -0.0007(7) 0.0014(7)
C1 0.0134(9) 0.0103(9) 0.0094(9) 0.0004(8) -0.0003(8) 0.0006(8)
C2 0.0094(9) 0.0104(9) 0.0118(10) 0.0013(7) -0.0003(8) 0.0024(8)
C4 0.0143(10) 0.0106(9) 0.0147(10) -0.0007(8) -0.0008(8) -0.0018(8)

loop_
_atom_type_symbol
_atom_type_description
_atom_type_scat_dispersion_real
_atom_type_scat_dispersion_imag
_atom_type_scat_source
C C 0.0033 0.0016 'International Tables Vol C Tables 4.2.6.8 and 6.1.1.4'
H H 0.0000 0.0000 'International Tables Vol C Tables 4.2.6.8 and 6.1.1.4'
N N 0.0061 0.0033 'International Tables Vol C Tables 4.2.6.8 and 6.1.1.4'
O O 0.0106 0.0060 'International Tables Vol C Tables 4.2.6.8 and 6.1.1.4'

loop_
_geom_angle_atom_site_label_1
_geom_angle_atom_site_label_2
_geom_angle_atom_site_label_3
_geom_angle
_geom_angle_site_symmetry_1
_geom_angle_site_symmetry_3
_geom_angle_publ_flag
O3 N2 C1 123.37(16) . . ?
O4 N2 O3 119.87(17) . . ?
O4 N2 C1 116.74(16) . . ?
C3 N4 N5 103.89(16) . . ?
O1 N1 C1 116.46(16) . . ?
O2 N1 O1 119.82(16) . . ?
O2 N1 C1 123.72(17) . . ?
N4 N5 C4 113.00(17) . . ?
N4 N5 H5 117.5(18) . . ?
C4 N5 H5 129.1(18) . . ?
H6A N6 H6B 112(2) . . ?
H6A N6 H6C 112(3) . . ?
H6A N6 H6D 103(2) . . ?
H6B N6 H6C 108(2) . . ?
H6B N6 H6D 111(2) . . ?
H6C N6 H6D 111(2) . . ?
O5 N3 C3 117.77(16) . . ?
O6 N3 O5 123.80(17) . . ?
O6 N3 C3 118.34(16) . . ?
N4 C3 N3 116.56(17) . . ?
N4 C3 C2 113.23(17) . . ?
C2 C3 N3 130.08(17) . . ?
N2 C1 C2 119.32(17) . . ?
N1 C1 N2 120.59(17) . . ?
N1 C1 C2 120.00(17) . . ?
C3 C2 C1 130.70(18) . . ?
C4 C2 C3 102.18(17) . . ?
C4 C2 C1 127.11(18) . . ?
N5 C4 C2 107.71(17) . . ?
N5 C4 H4 126.1 . . ?
C2 C4 H4 126.1 . . ?

loop_
_geom_bond_atom_site_label_1
_geom_bond_atom_site_label_2
_geom_bond_distance
_geom_bond_site_symmetry_2
_geom_bond_publ_flag
O3 N2 1.256(2) . ?
O4 N2 1.249(2) . ?
O5 N3 1.230(2) . ?
O1 N1 1.263(2) . ?
O2 N1 1.249(2) . ?
O6 N3 1.226(2) . ?
N2 C1 1.385(3) . ?
N4 N5 1.334(2) . ?
N4 C3 1.323(2) . ?
N1 C1 1.383(2) . ?
N5 C4 1.343(3) . ?
N5 H5 0.83(3) . ?
N6 H6A 0.86(3) . ?
N6 H6B 0.88(3) . ?
N6 H6C 0.85(3) . ?
N6 H6D 0.93(3) . ?
N3 C3 1.441(3) . ?
C3 C2 1.414(3) . ?
C1 C2 1.454(3) . ?
C2 C4 1.383(3) . ?
C4 H4 0.9500 . ?
